data_7242292
loop_
_publ_author_name
'Elagawany, Mohamed'
'Maram, Lingaiah'
'Elgendy, Bahaa'

_publ_section_title
;
 Novel synthesis of benzotriazolyl alkyl esters: an unprecedented CH2
 insertion
;
_journal_issue 13
_journal_name_full 'RSC Advances'
_journal_page_first 7564
_journal_page_last 7569
_journal_paper_doi 10.1039/D0RA10413B
_journal_volume 11
_journal_year 2021
_chemical_formula_moiety 'C16 H17 N4 O2, C2 F3 O2'
_chemical_formula_sum 'C18 H17 F3 N4 O4'
_chemical_formula_weight 410.35
_space_group_crystal_system monoclinic
_space_group_IT_number 14
_space_group_name_Hall '-P 2yn'
_space_group_name_H-M_alt 'P 1 21/n 1'
_atom_sites_solution_hydrogens geom
_atom_sites_solution_primary dual
_atom_sites_solution_secondary difmap
_audit_creation_method SHELXL-2016/6
_audit_update_record
;
2020-11-19 deposited with the CCDC.	2021-02-08 downloaded from the CCDC.
;
_cell_angle_alpha 90
_cell_angle_beta 111.694(11)
_cell_angle_gamma 90
_cell_formula_units_Z 4
_cell_length_a 16.983(3)
_cell_length_b 5.7953(9)
_cell_length_c 19.334(3)
_cell_measurement_reflns_used 815
_cell_measurement_temperature 100(2)
_cell_measurement_theta_max 21.11
_cell_measurement_theta_min 2.73
_cell_volume 1768.1(5)
_computing_cell_refinement 'SAINT V8.34A (Bruker AXS Inc., 2013)'
_computing_data_collection 'Bruker APEX2'
_computing_data_reduction 'SAINT V8.34A (Bruker AXS Inc., 2013)'
_computing_molecular_graphics 'Bruker SHELXTL'
_computing_publication_material 'Bruker SHELXTL'
_computing_structure_refinement 'SHELXL-2016/6 (Sheldrick, 2016)'
_computing_structure_solution 'SHELXT-2014 (Sheldrick, 2008)'
_diffrn_ambient_temperature 100(2)
_diffrn_detector_area_resol_mean 8
_diffrn_measured_fraction_theta_full 1.000
_diffrn_measured_fraction_theta_max 0.999
_diffrn_measurement_device_type 'Bruker SMART APEX CCD area detector'
_diffrn_measurement_method '\w and \f scans'
_diffrn_radiation_type MoK\a
_diffrn_radiation_wavelength 0.71073
_diffrn_reflns_av_R_equivalents 0.1399
_diffrn_reflns_av_unetI/netI 0.1315
_diffrn_reflns_Laue_measured_fraction_full 1.000
_diffrn_reflns_Laue_measured_fraction_max 0.999
_diffrn_reflns_limit_h_max 20
_diffrn_reflns_limit_h_min -20
_diffrn_reflns_limit_k_max 6
_diffrn_reflns_limit_k_min -6
_diffrn_reflns_limit_l_max 23
_diffrn_reflns_limit_l_min -23
_diffrn_reflns_number 12882
_diffrn_reflns_point_group_measured_fraction_full 1.000
_diffrn_reflns_point_group_measured_fraction_max 0.999
_diffrn_reflns_theta_full 25.242
_diffrn_reflns_theta_max 25.427
_diffrn_reflns_theta_min 2.008
_diffrn_source 'sealed tube'
_exptl_absorpt_coefficient_mu 0.131
_exptl_absorpt_correction_T_max 0.9281
_exptl_absorpt_correction_T_min 0.7637
_exptl_absorpt_correction_type multi-scan
_exptl_absorpt_process_details 'SADABS V2016/2 (Bruker AXS Inc.)'
_exptl_crystal_colour colourless
_exptl_crystal_density_diffrn 1.542
_exptl_crystal_density_method 'not measured'
_exptl_crystal_description needle
_exptl_crystal_F_000 848
_exptl_crystal_size_max 0.576
_exptl_crystal_size_mid 0.084
_exptl_crystal_size_min 0.043
_refine_diff_density_max 0.343
_refine_diff_density_min -0.388
_refine_diff_density_rms 0.073
_refine_ls_extinction_method none
_refine_ls_goodness_of_fit_ref 1.008
_refine_ls_hydrogen_treatment constr
_refine_ls_matrix_type full
_refine_ls_number_parameters 263
_refine_ls_number_reflns 3252
_refine_ls_number_restraints 0
_refine_ls_restrained_S_all 1.008
_refine_ls_R_factor_all 0.1562
_refine_ls_R_factor_gt 0.0655
_refine_ls_shift/su_max 0.000
_refine_ls_shift/su_mean 0.000
_refine_ls_structure_factor_coef Fsqd
_refine_ls_weighting_details 'w=1/[\s^2^(Fo^2^)+(0.0762P)^2^] where P=(Fo^2^+2Fc^2^)/3'
_refine_ls_weighting_scheme calc
_refine_ls_wR_factor_gt 0.1408
_refine_ls_wR_factor_ref 0.1787
_reflns_Friedel_coverage 0.000
_reflns_number_gt 1647
_reflns_number_total 3252
_reflns_threshold_expression 'I > 2\s(I)'
_cod_data_source_file d0ra10413b2.cif
_cod_data_source_block e9218
_cod_original_sg_symbol_H-M 'P 21/n'
_cod_database_code 7242292
_shelx_shelxl_version_number 2016/6
_shelx_space_group_comment
; 
The symmetry employed for this shelxl refinement is uniquely defined 
by the following loop, which should always be used as a source of 
symmetry information in preference to the above space-group names. 
They are only intended as comments. 
;
_shelx_estimated_absorpt_t_min 0.928
_shelx_estimated_absorpt_t_max 0.994

loop_
_space_group_symop_operation_xyz
'x, y, z'
'-x+1/2, y+1/2, -z+1/2'
'-x, -y, -z'
'x-1/2, -y-1/2, z-1/2'

loop_
_atom_site_label
_atom_site_type_symbol
_atom_site_fract_x
_atom_site_fract_y
_atom_site_fract_z
_atom_site_U_iso_or_equiv
_atom_site_adp_type
_atom_site_occupancy
_atom_site_site_symmetry_order
_atom_site_calc_flag
_atom_site_refinement_flags_posn
_atom_site_refinement_flags_adp
_atom_site_refinement_flags_occupancy
_atom_site_disorder_assembly
_atom_site_disorder_group
F1 F 0.84808(18) 0.4689(5) 0.50971(15) 0.0401(8) Uani 1 1 d . . . . .
F2 F 0.94257(15) 0.2970(4) 0.47990(15) 0.0328(7) Uani 1 1 d . . . . .
F3 F 0.87648(16) 0.5893(4) 0.41705(16) 0.0391(8) Uani 1 1 d . . . . .
O3 O 0.7967(2) 0.0421(5) 0.42772(16) 0.0270(8) Uani 1 1 d . . . . .
O4 O 0.75519(18) 0.3101(5) 0.33833(16) 0.0235(8) Uani 1 1 d . . . . .
C17 C 0.8669(3) 0.3983(8) 0.4523(3) 0.0265(12) Uani 1 1 d . . . . .
C18 C 0.7989(3) 0.2345(7) 0.4016(2) 0.0177(10) Uani 1 1 d . . . . .
O1 O 0.62063(18) 0.4682(5) 0.20259(16) 0.0236(8) Uani 1 1 d . . . . .
O2 O 0.50759(18) 0.7051(5) 0.16163(16) 0.0246(8) Uani 1 1 d . . . . .
N1 N 0.7177(2) 0.7760(6) 0.29978(19) 0.0187(9) Uani 1 1 d . . . . .
H1A H 0.747392 0.794587 0.269430 0.022 Uiso 1 1 calc R U . . .
H1B H 0.720378 0.625795 0.314153 0.022 Uiso 1 1 calc R U . . .
H1C H 0.740487 0.867251 0.340682 0.022 Uiso 1 1 calc R U . . .
N2 N 0.4100(2) 0.3967(7) 0.1359(2) 0.0286(10) Uani 1 1 d . . . . .
N3 N 0.4404(3) 0.1977(7) 0.1735(2) 0.0380(12) Uani 1 1 d . . . . .
N4 N 0.3815(3) 0.1029(7) 0.1937(2) 0.0413(12) Uani 1 1 d . . . . .
C1 C 0.5729(3) 0.6916(8) 0.3570(3) 0.0234(11) Uani 1 1 d . . . . .
C2 C 0.4999(3) 0.5573(8) 0.3311(3) 0.0289(12) Uani 1 1 d . . . . .
H2 H 0.455969 0.596130 0.285259 0.035 Uiso 1 1 calc R U . . .
C3 C 0.4901(3) 0.3691(9) 0.3705(3) 0.0371(14) Uani 1 1 d . . . . .
H3 H 0.439594 0.280015 0.352066 0.045 Uiso 1 1 calc R U . . .
C4 C 0.5531(3) 0.3101(9) 0.4366(3) 0.0397(14) Uani 1 1 d . . . . .
H4 H 0.546392 0.180498 0.464023 0.048 Uiso 1 1 calc R U . . .
C5 C 0.6269(3) 0.4411(9) 0.4633(3) 0.0365(14) Uani 1 1 d . . . . .
H5 H 0.670884 0.400247 0.508777 0.044 Uiso 1 1 calc R U . . .
C6 C 0.6364(3) 0.6303(8) 0.4236(3) 0.0294(12) Uani 1 1 d . . . . .
H6 H 0.686858 0.719377 0.442225 0.035 Uiso 1 1 calc R U . . .
C7 C 0.5826(3) 0.8950(7) 0.3126(2) 0.0223(11) Uani 1 1 d . . . . .
H7A H 0.614780 1.016707 0.347560 0.027 Uiso 1 1 calc R U . . .
H7B H 0.525609 0.957586 0.283764 0.027 Uiso 1 1 calc R U . . .
C8 C 0.6273(3) 0.8425(7) 0.2589(2) 0.0192(11) Uani 1 1 d . . . . .
H8 H 0.626040 0.984630 0.229129 0.023 Uiso 1 1 calc R U . . .
C9 C 0.5872(3) 0.6470(8) 0.2056(2) 0.0191(11) Uani 1 1 d . . . . .
C10 C 0.4612(3) 0.5336(8) 0.1074(2) 0.0272(12) Uani 1 1 d . . . . .
H10A H 0.424645 0.611165 0.061040 0.033 Uiso 1 1 calc R U . . .
H10B H 0.501494 0.433030 0.095430 0.033 Uiso 1 1 calc R U . . .
C11 C 0.3288(3) 0.4335(8) 0.1316(3) 0.0303(12) Uani 1 1 d . . . . .
C12 C 0.2687(3) 0.6053(9) 0.0994(3) 0.0357(14) Uani 1 1 d . . . . .
H12 H 0.280651 0.735328 0.075025 0.043 Uiso 1 1 calc R U . . .
C13 C 0.1920(3) 0.5749(7) 0.1052(3) 0.0230(11) Uani 1 1 d . . . . .
H13 H 0.149008 0.686606 0.083259 0.028 Uiso 1 1 calc R U . . .
C14 C 0.1732(3) 0.3879(8) 0.1419(3) 0.0318(13) Uani 1 1 d . . . . .
H14 H 0.118146 0.378304 0.143657 0.038 Uiso 1 1 calc R U . . .
C15 C 0.2320(3) 0.2127(9) 0.1763(3) 0.0348(13) Uani 1 1 d . . . . .
H15 H 0.219494 0.085395 0.201434 0.042 Uiso 1 1 calc R U . . .
C16 C 0.3116(3) 0.2451(8) 0.1696(3) 0.0314(13) Uani 1 1 d . . . . .

loop_
_atom_site_aniso_label
_atom_site_aniso_U_11
_atom_site_aniso_U_22
_atom_site_aniso_U_33
_atom_site_aniso_U_23
_atom_site_aniso_U_13
_atom_site_aniso_U_12
F1 0.0447(17) 0.0443(18) 0.0247(16) -0.0204(14) 0.0049(14) -0.0036(14)
F2 0.0204(13) 0.0321(15) 0.0336(16) 0.0071(14) -0.0043(12) 0.0050(12)
F3 0.0336(15) 0.0244(15) 0.0408(17) 0.0148(14) -0.0078(14) -0.0068(13)
O3 0.0389(19) 0.0180(17) 0.0176(16) 0.0039(15) 0.0029(15) 0.0000(15)
O4 0.0273(17) 0.0214(17) 0.0153(16) 0.0002(15) 0.0002(14) 0.0009(14)
C17 0.032(3) 0.023(3) 0.017(2) 0.002(2) 0.000(2) 0.001(2)
C18 0.024(2) 0.015(2) 0.014(2) -0.005(2) 0.006(2) 0.0016(19)
O1 0.0254(17) 0.0225(18) 0.0171(17) -0.0036(14) 0.0009(14) 0.0024(15)
O2 0.0217(16) 0.0239(17) 0.0201(16) -0.0071(15) -0.0018(14) -0.0023(14)
N1 0.0187(19) 0.017(2) 0.0133(18) -0.0018(16) -0.0021(16) -0.0037(16)
N2 0.026(2) 0.026(2) 0.024(2) 0.0018(19) -0.0013(19) 0.0008(19)
N3 0.044(3) 0.027(2) 0.031(2) 0.003(2) 0.001(2) -0.001(2)
N4 0.048(3) 0.032(3) 0.032(3) 0.004(2) 0.001(2) 0.000(2)
C1 0.023(2) 0.029(3) 0.022(2) -0.009(2) 0.013(2) 0.000(2)
C2 0.023(3) 0.035(3) 0.029(3) -0.007(2) 0.010(2) 0.000(2)
C3 0.041(3) 0.038(3) 0.037(3) -0.009(3) 0.020(3) -0.007(3)
C4 0.061(4) 0.032(3) 0.038(3) 0.001(3) 0.031(3) -0.002(3)
C5 0.036(3) 0.044(3) 0.025(3) 0.003(3) 0.007(2) 0.001(3)
C6 0.031(3) 0.034(3) 0.021(3) 0.000(2) 0.006(2) -0.006(2)
C7 0.026(2) 0.023(3) 0.013(2) -0.003(2) 0.002(2) 0.001(2)
C8 0.019(2) 0.023(2) 0.012(2) -0.004(2) 0.0004(19) 0.002(2)
C9 0.021(2) 0.021(3) 0.012(2) -0.001(2) 0.0029(19) -0.006(2)
C10 0.032(3) 0.024(3) 0.019(2) -0.004(2) 0.000(2) -0.005(2)
C11 0.033(3) 0.026(3) 0.026(3) 0.000(2) 0.003(2) 0.000(2)
C12 0.038(3) 0.030(3) 0.029(3) 0.007(2) 0.002(2) 0.007(3)
C13 0.025(3) 0.018(3) 0.030(3) 0.003(2) 0.015(2) 0.005(2)
C14 0.035(3) 0.028(3) 0.035(3) -0.009(3) 0.016(2) -0.003(2)
C15 0.036(3) 0.030(3) 0.040(3) -0.013(3) 0.015(3) -0.005(3)
C16 0.035(3) 0.028(3) 0.023(3) -0.002(2) 0.001(2) 0.001(2)

loop_
_atom_type_symbol
_atom_type_description
_atom_type_scat_dispersion_real
_atom_type_scat_dispersion_imag
_atom_type_scat_source
C C 0.0033 0.0016 'International Tables Vol C Tables 4.2.6.8 and 6.1.1.4'
H H 0.0000 0.0000 'International Tables Vol C Tables 4.2.6.8 and 6.1.1.4'
N N 0.0061 0.0033 'International Tables Vol C Tables 4.2.6.8 and 6.1.1.4'
O O 0.0106 0.0060 'International Tables Vol C Tables 4.2.6.8 and 6.1.1.4'
F F 0.0171 0.0103 'International Tables Vol C Tables 4.2.6.8 and 6.1.1.4'

loop_
_geom_angle_atom_site_label_1
_geom_angle_atom_site_label_2
_geom_angle_atom_site_label_3
_geom_angle
_geom_angle_site_symmetry_1
_geom_angle_site_symmetry_3
_geom_angle_publ_flag
F1 C17 F2 107.2(4) . . ?
F1 C17 F3 106.4(4) . . ?
F2 C17 F3 106.7(4) . . ?
F1 C17 C18 111.5(4) . . ?
F2 C17 C18 111.7(4) . . ?
F3 C17 C18 112.9(4) . . ?
O3 C18 O4 128.4(4) . . ?
O3 C18 C17 115.3(4) . . ?
O4 C18 C17 116.2(4) . . ?
C9 O2 C10 115.8(3) . . ?
C8 N1 H1A 109.5 . . ?
C8 N1 H1B 109.5 . . ?
H1A N1 H1B 109.5 . . ?
C8 N1 H1C 109.5 . . ?
H1A N1 H1C 109.5 . . ?
H1B N1 H1C 109.5 . . ?
N3 N2 C11 109.9(4) . . ?
N3 N2 C10 120.8(4) . . ?
C11 N2 C10 129.3(4) . . ?
N4 N3 N2 109.4(4) . . ?
N3 N4 C16 107.7(4) . . ?
C6 C1 C2 118.3(5) . . ?
C6 C1 C7 121.3(4) . . ?
C2 C1 C7 120.3(4) . . ?
C3 C2 C1 121.2(5) . . ?
C3 C2 H2 119.4 . . ?
C1 C2 H2 119.4 . . ?
C4 C3 C2 120.1(5) . . ?
C4 C3 H3 120.0 . . ?
C2 C3 H3 120.0 . . ?
C3 C4 C5 119.6(5) . . ?
C3 C4 H4 120.2 . . ?
C5 C4 H4 120.2 . . ?
C6 C5 C4 120.1(5) . . ?
C6 C5 H5 119.9 . . ?
C4 C5 H5 119.9 . . ?
C5 C6 C1 120.6(5) . . ?
C5 C6 H6 119.7 . . ?
C1 C6 H6 119.7 . . ?
C1 C7 C8 114.8(4) . . ?
C1 C7 H7A 108.6 . . ?
C8 C7 H7A 108.6 . . ?
C1 C7 H7B 108.6 . . ?
C8 C7 H7B 108.6 . . ?
H7A C7 H7B 107.5 . . ?
N1 C8 C9 106.5(3) . . ?
N1 C8 C7 111.3(3) . . ?
C9 C8 C7 113.6(4) . . ?
N1 C8 H8 108.5 . . ?
C9 C8 H8 108.5 . . ?
C7 C8 H8 108.5 . . ?
O1 C9 O2 124.9(4) . . ?
O1 C9 C8 125.5(4) . . ?
O2 C9 C8 109.7(4) . . ?
N2 C10 O2 110.4(4) . . ?
N2 C10 H10A 109.6 . . ?
O2 C10 H10A 109.6 . . ?
N2 C10 H10B 109.6 . . ?
O2 C10 H10B 109.6 . . ?
H10A C10 H10B 108.1 . . ?
N2 C11 C12 133.9(5) . . ?
N2 C11 C16 104.3(4) . . ?
C12 C11 C16 121.8(5) . . ?
C13 C12 C11 115.8(5) . . ?
C13 C12 H12 122.1 . . ?
C11 C12 H12 122.1 . . ?
C12 C13 C14 123.2(5) . . ?
C12 C13 H13 118.4 . . ?
C14 C13 H13 118.4 . . ?
C13 C14 C15 123.1(5) . . ?
C13 C14 H14 118.5 . . ?
C15 C14 H14 118.5 . . ?
C14 C15 C16 113.3(5) . . ?
C14 C15 H15 123.3 . . ?
C16 C15 H15 123.3 . . ?
N4 C16 C11 108.8(5) . . ?
N4 C16 C15 128.5(5) . . ?
C11 C16 C15 122.6(5) . . ?

loop_
_geom_bond_atom_site_label_1
_geom_bond_atom_site_label_2
_geom_bond_distance
_geom_bond_site_symmetry_2
_geom_bond_publ_flag
F1 C17 1.329(5) . ?
F2 C17 1.331(5) . ?
F3 C17 1.341(5) . ?
O3 C18 1.231(5) . ?
O4 C18 1.252(5) . ?
C17 C18 1.537(6) . ?
O1 C9 1.193(5) . ?
O2 C9 1.347(5) . ?
O2 C10 1.448(5) . ?
N1 C8 1.495(5) . ?
N1 H1A 0.9100 . ?
N1 H1B 0.9100 . ?
N1 H1C 0.9100 . ?
N2 N3 1.359(5) . ?
N2 C11 1.368(6) . ?
N2 C10 1.428(6) . ?
N3 N4 1.321(6) . ?
N4 C16 1.377(6) . ?
C1 C6 1.386(6) . ?
C1 C2 1.392(6) . ?
C1 C7 1.502(6) . ?
C2 C3 1.376(7) . ?
C2 H2 0.9500 . ?
C3 C4 1.373(7) . ?
C3 H3 0.9500 . ?
C4 C5 1.391(7) . ?
C4 H4 0.9500 . ?
C5 C6 1.381(7) . ?
C5 H5 0.9500 . ?
C6 H6 0.9500 . ?
C7 C8 1.527(6) . ?
C7 H7A 0.9900 . ?
C7 H7B 0.9900 . ?
C8 C9 1.514(6) . ?
C8 H8 1.0000 . ?
C10 H10A 0.9900 . ?
C10 H10B 0.9900 . ?
C11 C12 1.397(6) . ?
C11 C16 1.406(7) . ?
C12 C13 1.360(7) . ?
C12 H12 0.9500 . ?
C13 C14 1.394(6) . ?
C13 H13 0.9500 . ?
C14 C15 1.406(7) . ?
C14 H14 0.9500 . ?
C15 C16 1.418(7) . ?
C15 H15 0.9500 . ?

loop_
_geom_hbond_atom_site_label_D
_geom_hbond_atom_site_label_H
_geom_hbond_atom_site_label_A
_geom_hbond_distance_DH
_geom_hbond_distance_HA
_geom_hbond_distance_DA
_geom_hbond_angle_DHA
_geom_hbond_site_symmetry_A
N1 H1A O4 0.91 2.07 2.879(5) 147.5 2_655
N1 H1A O1 0.91 2.33 2.978(5) 128.0 2_655
N1 H1B O4 0.91 1.93 2.811(4) 163.5 .
N1 H1C O3 0.91 1.89 2.800(4) 175.0 1_565
N1 H1C O4 0.91 2.58 3.192(4) 125.1 1_565
C7 H7B N3 0.99 2.51 3.368(6) 144.9 1_565
C7 H7B N4 0.99 2.57 3.549(6) 172.4 1_565
C10 H10B F2 0.99 2.47 3.045(5) 116.4 4_565

loop_
_geom_torsion_atom_site_label_1
_geom_torsion_atom_site_label_2
_geom_torsion_atom_site_label_3
_geom_torsion_atom_site_label_4
_geom_torsion
_geom_torsion_site_symmetry_1
_geom_torsion_site_symmetry_2
_geom_torsion_site_symmetry_3
_geom_torsion_site_symmetry_4
_geom_torsion_publ_flag
F1 C17 C18 O3 -70.9(5) . . . . ?
F2 C17 C18 O3 49.0(6) . . . . ?
F3 C17 C18 O3 169.3(4) . . . . ?
F1 C17 C18 O4 111.6(5) . . . . ?
F2 C17 C18 O4 -128.5(4) . . . . ?
F3 C17 C18 O4 -8.1(6) . . . . ?
C11 N2 N3 N4 0.2(5) . . . . ?
C10 N2 N3 N4 -179.8(4) . . . . ?
N2 N3 N4 C16 -0.9(5) . . . . ?
C6 C1 C2 C3 0.6(7) . . . . ?
C7 C1 C2 C3 179.4(4) . . . . ?
C1 C2 C3 C4 -0.3(8) . . . . ?
C2 C3 C4 C5 -0.2(8) . . . . ?
C3 C4 C5 C6 0.4(8) . . . . ?
C4 C5 C6 C1 -0.2(8) . . . . ?
C2 C1 C6 C5 -0.3(7) . . . . ?
C7 C1 C6 C5 -179.1(5) . . . . ?
C6 C1 C7 C8 86.4(5) . . . . ?
C2 C1 C7 C8 -92.4(5) . . . . ?
C1 C7 C8 N1 -65.6(5) . . . . ?
C1 C7 C8 C9 54.5(5) . . . . ?
C10 O2 C9 O1 0.0(6) . . . . ?
C10 O2 C9 C8 179.9(4) . . . . ?
N1 C8 C9 O1 5.8(6) . . . . ?
C7 C8 C9 O1 -117.0(5) . . . . ?
N1 C8 C9 O2 -174.1(4) . . . . ?
C7 C8 C9 O2 63.1(5) . . . . ?
N3 N2 C10 O2 -91.4(5) . . . . ?
C11 N2 C10 O2 88.7(5) . . . . ?
C9 O2 C10 N2 95.3(4) . . . . ?
N3 N2 C11 C12 -179.3(5) . . . . ?
C10 N2 C11 C12 0.7(9) . . . . ?
N3 N2 C11 C16 0.6(5) . . . . ?
C10 N2 C11 C16 -179.5(4) . . . . ?
N2 C11 C12 C13 177.8(5) . . . . ?
C16 C11 C12 C13 -2.0(7) . . . . ?
C11 C12 C13 C14 1.2(7) . . . . ?
C12 C13 C14 C15 0.0(8) . . . . ?
C13 C14 C15 C16 -0.3(7) . . . . ?
N3 N4 C16 C11 1.2(5) . . . . ?
N3 N4 C16 C15 177.9(5) . . . . ?
N2 C11 C16 N4 -1.1(5) . . . . ?
C12 C11 C16 N4 178.8(4) . . . . ?
N2 C11 C16 C15 -178.0(5) . . . . ?
C12 C11 C16 C15 1.9(7) . . . . ?
C14 C15 C16 N4 -176.9(5) . . . . ?
C14 C15 C16 C11 -0.6(7) . . . . ?
